data_1526004
loop_
_publ_author_name
'Merlino, S.'
'Orlandi, P.'

_publ_section_title
;
 Carraraite and zaccagnaite, two new minerals from the Carrara marble
 quarries: their chemical compositions, physical properties, and
 structural features
;
_journal_name_full 'American Mineralogist'
_journal_page_first 1293
_journal_page_last 1301
_journal_volume 86
_journal_year 2001
_chemical_formula_sum 'C0.333 H6 Al0.666 O5.999 Zn1.334'
_chemical_name_systematic '(Zn0.667 Al0.333)2 (O H)4 (C O3)0.333 (H2 O)'
_space_group_IT_number 194
_symmetry_space_group_name_Hall '-P 6c 2c'
_symmetry_space_group_name_H-M 'P 63/m m c'
_cell_angle_alpha 90
_cell_angle_beta 90
_cell_angle_gamma 120
_cell_formula_units_Z 1
_cell_length_a 3.0725
_cell_length_b 3.0725
_cell_length_c 15.114
_cell_volume 123.565
_citation_journal_id_ASTM AMMIAY
_cod_data_source_file Merlino_AMMIAY_2001_883.cif
_cod_data_source_block C0.333H6Al0.666O5.999Zn1.334
_cod_original_cell_volume 123.5645
_cod_database_code 1526004

loop_
_symmetry_equiv_pos_as_xyz
x,y,z
x-y,x,z+1/2
-y,x-y,z
-x,-y,z+1/2
-x+y,-x,z
y,-x+y,z+1/2
-y,-x,-z+1/2
x-y,-y,-z
x,x-y,-z+1/2
y,x,-z
-x+y,y,-z+1/2
-x,-x+y,-z
-x,-y,-z
-x+y,-x,-z-1/2
y,-x+y,-z
x,y,-z-1/2
x-y,x,-z
-y,x-y,-z-1/2
y,x,z-1/2
-x+y,y,z
-x,-x+y,z-1/2
-y,-x,z
x-y,-y,z-1/2
x,x-y,z

loop_
_atom_site_label
_atom_site_type_symbol
_atom_site_fract_x
_atom_site_fract_y
_atom_site_fract_z
_atom_site_occupancy
_atom_site_U_iso_or_equiv
H1 H+1 0.3333 0.6667 0.099 1 0.0
O2 O-2 0.241 0.759 0.25 0.333 0.0
Al1 Al+3 0 0 0 0.333 0.0
C1 C+4 0 0 0.25 0.167 0.0
Zn1 Zn+2 0 0 0 0.667 0.0
O1 O-2 0.3333 0.6667 0.0655 1 0.0
